data_4067016
loop_
_publ_author_name
'Winston, Matthew S.'
'Bercaw, John E.'

_publ_section_title
;
 A Novel Bis(phosphido)pyridine [PNP]2&#x2212;Pincer Ligand and Its
 Potassium and Bis(dimethylamido)zirconium(IV) Complexes
;
_journal_issue 23
_journal_name_full Organometallics
_journal_page_first 6408
_journal_paper_doi 10.1021/om100775g
_journal_volume 29
_journal_year 2010
_chemical_formula_moiety 'C82 H90 K4 N2 O6 P4'
_chemical_formula_sum 'C82 H90 K4 N2 O6 P4'
_chemical_formula_weight 1479.84
_chemical_name_systematic
;

 ?

;
_space_group_IT_number 2
_symmetry_cell_setting triclinic
_symmetry_space_group_name_Hall '-P 1'
_symmetry_space_group_name_H-M 'P -1'
_atom_sites_solution_hydrogens geom
_atom_sites_solution_primary direct
_atom_sites_solution_secondary difmap
_audit_creation_method SHELXL-97
_cell_angle_alpha 85.015(5)
_cell_angle_beta 87.679(5)
_cell_angle_gamma 77.118(5)
_cell_formula_units_Z 1
_cell_length_a 10.1565(12)
_cell_length_b 11.1487(11)
_cell_length_c 17.888(2)
_cell_measurement_reflns_used 5485
_cell_measurement_temperature 210(2)
_cell_measurement_theta_max 21.78
_cell_measurement_theta_min 2.29
_cell_volume 1966.6(4)
_computing_cell_refinement 'Bruker SAINT-Plus v7.66A'
_computing_data_collection 'Bruker APEX2 v2009.7-0'
_computing_data_reduction 'Bruker SAINT-Plus v7.66A'
_computing_molecular_graphics 'Bruker XP v5.1'
_computing_publication_material 'Bruker XCIF 2008'
_computing_structure_refinement 'SHELXL-97 (Sheldrick, 2008)'
_computing_structure_solution 'SHELXS-97 (Sheldrick, 2008)'
_diffrn_ambient_temperature 210(2)
_diffrn_measured_fraction_theta_full 0.888
_diffrn_measured_fraction_theta_max 0.888
_diffrn_measurement_device_type 'Bruker KAPPA APEX II'
_diffrn_measurement_method '\w scans; 9 settings'
_diffrn_radiation_monochromator graphite
_diffrn_radiation_source 'fine-focus sealed tube'
_diffrn_radiation_type MoK\a
_diffrn_radiation_wavelength 0.71073
_diffrn_reflns_av_R_equivalents 0.0000
_diffrn_reflns_av_sigmaI/netI 0.0694
_diffrn_reflns_limit_h_max 12
_diffrn_reflns_limit_h_min -12
_diffrn_reflns_limit_k_max 13
_diffrn_reflns_limit_k_min -13
_diffrn_reflns_limit_l_max 22
_diffrn_reflns_limit_l_min 0
_diffrn_reflns_number 7027
_diffrn_reflns_theta_full 26.22
_diffrn_reflns_theta_max 26.22
_diffrn_reflns_theta_min 2.06
_exptl_absorpt_coefficient_mu 0.360
_exptl_absorpt_correction_T_max 0.7453
_exptl_absorpt_correction_T_min 0.5628
_exptl_absorpt_correction_type multi-scan
_exptl_absorpt_process_details 'TWINABS v2008/2, Bruker-AXS, Madison, WI'
_exptl_crystal_colour Red
_exptl_crystal_density_diffrn 1.250
_exptl_crystal_density_method 'not measured'
_exptl_crystal_description Column
_exptl_crystal_F_000 780
_exptl_crystal_size_max 0.23
_exptl_crystal_size_mid 0.08
_exptl_crystal_size_min 0.07
_refine_diff_density_max 0.343
_refine_diff_density_min -0.297
_refine_diff_density_rms 0.055
_refine_ls_extinction_method none
_refine_ls_goodness_of_fit_ref 1.627
_refine_ls_hydrogen_treatment Riding
_refine_ls_matrix_type 'Full matrix'
_refine_ls_number_parameters 442
_refine_ls_number_reflns 7027
_refine_ls_number_restraints 0
_refine_ls_restrained_S_all 1.627
_refine_ls_R_factor_all 0.1025
_refine_ls_R_factor_gt 0.0560
_refine_ls_shift/su_max 0.000
_refine_ls_shift/su_mean 0.000
_refine_ls_structure_factor_coef Fsqd
_refine_ls_weighting_details w=1/s^2^(Fo^2^)
_refine_ls_weighting_scheme sigma
_refine_ls_wR_factor_gt 0.0867
_refine_ls_wR_factor_ref 0.0907
_reflns_number_gt 4533
_reflns_number_total 7027
_reflns_threshold_expression >2sigma(I)
_cod_data_source_file om100775g_si_001.cif
_cod_data_source_block msw11
_cod_depositor_comments
;
The following automatic conversions were performed:

'_symmetry_cell_setting' value 'Triclinic' changed to 'triclinic'
according to /home/saulius/struct/CIF-dictionaries/cif_core.dic
dictionary named 'cif_core.dic' version 2.4.1 from
2010-06-29.

'_refine_ls_weighting_scheme' value 'Sigma' changed to
'sigma' according to
/home/saulius/struct/CIF-dictionaries/cif_core.dic dictionary named
'cif_core.dic' version 2.4.1 from 2010-06-29.

Automatic conversion script
Id: cif_fix_values 1715 2011-07-08 13:25:40Z adriana 

The following automatic conversions were performed:

'_atom_sites_solution_primary' value 'Direct methods' was changed to
'direct'.

'_atom_sites_solution_secondary' value 'Difference Fourier map' was
changed to 'difmap'.

'_atom_sites_solution_hydrogens' value 'Geometric positions' was
changed to 'geom'.

Automatic conversion script
Id: cif_fix_values 6452 2018-10-05 10:23:21Z andrius 
;
_cod_original_sg_symbol_H-M P-1
_cod_database_code 4067016

loop_
_symmetry_equiv_pos_as_xyz
'x, y, z'
'-x, -y, -z'

loop_
_atom_site_label
_atom_site_type_symbol
_atom_site_fract_x
_atom_site_fract_y
_atom_site_fract_z
_atom_site_U_iso_or_equiv
_atom_site_adp_type
_atom_site_occupancy
_atom_site_symmetry_multiplicity
_atom_site_calc_flag
_atom_site_refinement_flags
K1 K 0.69219(6) 0.40137(5) 0.27972(3) 0.04488(19) Uani 1 1 d .
K2 K 0.37238(7) 0.47223(5) 0.09856(3) 0.0487(2) Uani 1 1 d .
P1 P 0.37627(8) 0.39383(6) 0.28094(4) 0.0406(2) Uani 1 1 d .
P2 P 0.67894(8) 0.51476(6) 0.08857(4) 0.0436(2) Uani 1 1 d .
O1 O 0.2393(3) 0.69499(19) 0.13273(14) 0.0845(8) Uani 1 1 d .
O2 O 0.6706(2) 0.58760(16) 0.36642(10) 0.0546(6) Uani 1 1 d .
O3 O 0.7793(2) 0.22556(18) 0.39155(12) 0.0705(6) Uani 1 1 d .
N1 N 0.6123(2) 0.21573(17) 0.18975(11) 0.0333(5) Uani 1 1 d .
C1 C 0.3619(3) 0.2363(2) 0.30250(14) 0.0364(7) Uani 1 1 d .
C2 C 0.2978(3) 0.1912(3) 0.36698(15) 0.0462(8) Uani 1 1 d .
H2 H 0.2568 0.2474 0.4017 0.055 Uiso 1 1 calc R
C3 C 0.2923(3) 0.0700(3) 0.38149(17) 0.0561(9) Uani 1 1 d .
H3 H 0.2487 0.0449 0.4255 0.067 Uiso 1 1 calc R
C4 C 0.3508(3) -0.0165(3) 0.3315(2) 0.0623(9) Uani 1 1 d .
H4 H 0.3461 -0.0998 0.3410 0.075 Uiso 1 1 calc R
C5 C 0.4156(3) 0.0220(2) 0.26797(17) 0.0493(8) Uani 1 1 d .
H5 H 0.4557 -0.0359 0.2340 0.059 Uiso 1 1 calc R
C6 C 0.4230(3) 0.1445(2) 0.25295(15) 0.0362(7) Uani 1 1 d .
C7 C 0.4962(3) 0.1760(2) 0.18272(15) 0.0344(7) Uani 1 1 d .
C8 C 0.4505(3) 0.1613(2) 0.11257(16) 0.0421(7) Uani 1 1 d .
H8 H 0.3698 0.1343 0.1087 0.050 Uiso 1 1 calc R
C9 C 0.5237(3) 0.1863(2) 0.04852(15) 0.0437(8) Uani 1 1 d .
H9 H 0.4938 0.1761 0.0009 0.052 Uiso 1 1 calc R
C10 C 0.6419(3) 0.2268(2) 0.05554(15) 0.0389(7) Uani 1 1 d .
H10 H 0.6932 0.2451 0.0129 0.047 Uiso 1 1 calc R
C11 C 0.6827(3) 0.2396(2) 0.12712(15) 0.0320(7) Uani 1 1 d .
C12 C 0.8130(3) 0.2766(2) 0.14018(13) 0.0318(6) Uani 1 1 d .
C13 C 0.8239(3) 0.4012(2) 0.12325(13) 0.0325(6) Uani 1 1 d .
C14 C 0.9466(3) 0.4279(2) 0.14414(14) 0.0399(7) Uani 1 1 d .
H14 H 0.9595 0.5086 0.1336 0.048 Uiso 1 1 calc R
C15 C 1.0475(3) 0.3410(3) 0.17918(15) 0.0425(7) Uani 1 1 d .
H15 H 1.1266 0.3638 0.1925 0.051 Uiso 1 1 calc R
C16 C 1.0349(3) 0.2211(3) 0.19514(15) 0.0455(8) Uani 1 1 d .
H16 H 1.1047 0.1616 0.2185 0.055 Uiso 1 1 calc R
C17 C 0.9163(3) 0.1904(2) 0.17581(14) 0.0405(7) Uani 1 1 d .
H17 H 0.9056 0.1091 0.1871 0.049 Uiso 1 1 calc R
C18 C 0.2474(3) 0.4859(2) 0.33930(14) 0.0363(7) Uani 1 1 d .
C19 C 0.1173(3) 0.4670(3) 0.35627(16) 0.0494(8) Uani 1 1 d .
H19 H 0.0929 0.3973 0.3399 0.059 Uiso 1 1 calc R
C20 C 0.0244(3) 0.5479(3) 0.39630(17) 0.0607(9) Uani 1 1 d .
H20 H -0.0617 0.5320 0.4072 0.073 Uiso 1 1 calc R
C21 C 0.0558(4) 0.6515(3) 0.42059(17) 0.0640(9) Uani 1 1 d .
H21 H -0.0077 0.7057 0.4485 0.077 Uiso 1 1 calc R
C22 C 0.1817(3) 0.6750(3) 0.40339(17) 0.0567(9) Uani 1 1 d .
H22 H 0.2038 0.7467 0.4184 0.068 Uiso 1 1 calc R
C23 C 0.2756(3) 0.5926(2) 0.36383(15) 0.0441(7) Uani 1 1 d .
H23 H 0.3614 0.6093 0.3532 0.053 Uiso 1 1 calc R
C24 C 0.7425(3) 0.6577(2) 0.07819(14) 0.0375(7) Uani 1 1 d .
C25 C 0.8331(3) 0.6801(3) 0.02115(15) 0.0497(8) Uani 1 1 d .
H25 H 0.8711 0.6167 -0.0097 0.060 Uiso 1 1 calc R
C26 C 0.8689(3) 0.7925(3) 0.00834(17) 0.0619(9) Uani 1 1 d .
H26 H 0.9312 0.8045 -0.0303 0.074 Uiso 1 1 calc R
C27 C 0.8134(4) 0.8869(3) 0.0522(2) 0.0653(10) Uani 1 1 d .
H27 H 0.8359 0.9642 0.0428 0.078 Uiso 1 1 calc R
C28 C 0.7254(3) 0.8683(3) 0.10940(19) 0.0605(9) Uani 1 1 d .
H28 H 0.6881 0.9326 0.1398 0.073 Uiso 1 1 calc R
C29 C 0.6906(3) 0.7543(2) 0.12296(15) 0.0464(8) Uani 1 1 d .
H29 H 0.6309 0.7423 0.1630 0.056 Uiso 1 1 calc R
C30 C 0.2875(4) 0.7902(3) 0.1601(2) 0.0853(12) Uani 1 1 d .
H30A H 0.3464 0.8229 0.1227 0.102 Uiso 1 1 calc R
H30B H 0.3379 0.7614 0.2062 0.102 Uiso 1 1 calc R
C31 C 0.1650(5) 0.8845(4) 0.1750(3) 0.1265(18) Uani 1 1 d .
H31A H 0.1826 0.9399 0.2113 0.152 Uiso 1 1 calc R
H31B H 0.1322 0.9336 0.1287 0.152 Uiso 1 1 calc R
C32 C 0.0693(4) 0.8158(4) 0.2051(2) 0.1048(14) Uani 1 1 d .
H32A H -0.0231 0.8600 0.1933 0.126 Uiso 1 1 calc R
H32B H 0.0768 0.8003 0.2597 0.126 Uiso 1 1 calc R
C33 C 0.1054(5) 0.7000(3) 0.1684(3) 0.0969(15) Uani 1 1 d .
H33A H 0.0388 0.6982 0.1306 0.116 Uiso 1 1 calc R
H33B H 0.1083 0.6293 0.2053 0.116 Uiso 1 1 calc R
C34 C 0.6639(3) 0.7170(3) 0.35693(17) 0.0608(9) Uani 1 1 d .
H34A H 0.5908 0.7579 0.3232 0.073 Uiso 1 1 calc R
H34B H 0.7492 0.7334 0.3358 0.073 Uiso 1 1 calc R
C35 C 0.6370(3) 0.7633(3) 0.43457(16) 0.0629(9) Uani 1 1 d .
H35A H 0.7216 0.7635 0.4590 0.076 Uiso 1 1 calc R
H35B H 0.5798 0.8468 0.4322 0.076 Uiso 1 1 calc R
C36 C 0.5652(3) 0.6714(3) 0.47541(16) 0.0574(9) Uani 1 1 d .
H36A H 0.5780 0.6659 0.5297 0.069 Uiso 1 1 calc R
H36B H 0.4683 0.6921 0.4652 0.069 Uiso 1 1 calc R
C37 C 0.6350(3) 0.5542(3) 0.44194(18) 0.0608(9) Uani 1 1 d .
H37A H 0.7160 0.5144 0.4701 0.073 Uiso 1 1 calc R
H37B H 0.5745 0.4967 0.4433 0.073 Uiso 1 1 calc R
C38 C 0.7021(4) 0.1326(4) 0.3979(2) 0.0802(11) Uani 1 1 d .
H38A H 0.6179 0.1601 0.3702 0.096 Uiso 1 1 calc R
H38B H 0.6804 0.1112 0.4505 0.096 Uiso 1 1 calc R
C39 C 0.7921(5) 0.0263(4) 0.3641(2) 0.0940(13) Uani 1 1 d .
H39A H 0.7795 0.0311 0.3098 0.113 Uiso 1 1 calc R
H39B H 0.7738 -0.0518 0.3866 0.113 Uiso 1 1 calc R
C40 C 0.9321(4) 0.0360(3) 0.3809(2) 0.0852(11) Uani 1 1 d .
H40A H 0.9691 -0.0234 0.4225 0.102 Uiso 1 1 calc R
H40B H 0.9920 0.0210 0.3367 0.102 Uiso 1 1 calc R
C41 C 0.9162(4) 0.1651(3) 0.4016(2) 0.0745(10) Uani 1 1 d .
H41A H 0.9409 0.1653 0.4539 0.089 Uiso 1 1 calc R
H41B H 0.9749 0.2076 0.3695 0.089 Uiso 1 1 calc R

loop_
_atom_site_aniso_label
_atom_site_aniso_U_11
_atom_site_aniso_U_22
_atom_site_aniso_U_33
_atom_site_aniso_U_23
_atom_site_aniso_U_13
_atom_site_aniso_U_12
K1 0.0437(4) 0.0511(4) 0.0415(4) -0.0131(3) 0.0049(3) -0.0114(3)
K2 0.0540(5) 0.0459(4) 0.0443(4) -0.0055(3) 0.0009(3) -0.0067(3)
P1 0.0379(5) 0.0429(4) 0.0429(5) -0.0097(4) 0.0110(4) -0.0131(4)
P2 0.0412(5) 0.0375(4) 0.0522(5) -0.0014(4) -0.0050(4) -0.0090(4)
O1 0.097(2) 0.0552(15) 0.104(2) -0.0346(13) -0.0013(17) -0.0122(14)
O2 0.0699(16) 0.0483(13) 0.0513(14) -0.0120(10) 0.0138(11) -0.0247(11)
O3 0.0654(18) 0.0605(14) 0.0818(17) -0.0062(12) -0.0128(14) -0.0033(13)
N1 0.0324(15) 0.0318(12) 0.0367(14) -0.0052(10) 0.0020(12) -0.0091(11)
C1 0.0283(17) 0.0494(17) 0.0335(17) -0.0005(14) -0.0056(14) -0.0131(14)
C2 0.041(2) 0.056(2) 0.0434(19) -0.0022(15) -0.0005(16) -0.0148(15)
C3 0.048(2) 0.064(2) 0.057(2) 0.0153(19) 0.0037(18) -0.0224(18)
C4 0.056(2) 0.044(2) 0.087(3) 0.008(2) 0.002(2) -0.0182(18)
C5 0.044(2) 0.0387(18) 0.066(2) 0.0001(16) 0.0047(17) -0.0137(15)
C6 0.0252(17) 0.0429(17) 0.0422(18) -0.0003(14) -0.0016(14) -0.0124(13)
C7 0.0327(18) 0.0252(15) 0.0450(19) -0.0071(13) -0.0014(15) -0.0039(13)
C8 0.041(2) 0.0345(16) 0.053(2) -0.0073(14) -0.0080(17) -0.0097(14)
C9 0.057(2) 0.0372(17) 0.0372(19) -0.0083(14) -0.0093(17) -0.0073(15)
C10 0.048(2) 0.0343(16) 0.0340(18) -0.0044(13) 0.0020(15) -0.0073(14)
C11 0.0363(18) 0.0221(14) 0.0355(18) -0.0059(12) 0.0023(15) -0.0012(12)
C12 0.0303(18) 0.0351(16) 0.0294(16) -0.0075(13) 0.0078(13) -0.0056(14)
C13 0.0334(18) 0.0366(16) 0.0264(15) -0.0053(12) 0.0076(13) -0.0059(13)
C14 0.042(2) 0.0431(17) 0.0378(17) -0.0029(14) 0.0076(15) -0.0164(15)
C15 0.0310(19) 0.054(2) 0.0438(18) -0.0025(15) 0.0023(15) -0.0130(16)
C16 0.032(2) 0.050(2) 0.0499(19) 0.0006(15) -0.0001(15) -0.0027(15)
C17 0.039(2) 0.0358(16) 0.0436(18) -0.0031(14) 0.0072(15) -0.0040(15)
C18 0.0346(19) 0.0427(17) 0.0308(16) -0.0032(13) 0.0017(14) -0.0073(14)
C19 0.039(2) 0.059(2) 0.054(2) -0.0137(16) 0.0056(17) -0.0157(17)
C20 0.035(2) 0.077(2) 0.072(2) -0.0172(19) 0.0176(18) -0.0165(19)
C21 0.050(2) 0.067(2) 0.069(2) -0.0194(18) 0.0143(19) 0.0017(18)
C22 0.051(2) 0.0499(19) 0.068(2) -0.0151(17) 0.0051(19) -0.0065(18)
C23 0.037(2) 0.0455(18) 0.0505(19) -0.0082(15) 0.0043(16) -0.0107(15)
C24 0.043(2) 0.0364(16) 0.0311(16) -0.0006(13) -0.0011(15) -0.0058(14)
C25 0.063(2) 0.0468(19) 0.0414(19) -0.0073(14) 0.0070(17) -0.0167(16)
C26 0.074(3) 0.065(2) 0.050(2) 0.0069(18) 0.0068(19) -0.028(2)
C27 0.077(3) 0.041(2) 0.080(3) 0.0070(19) -0.006(2) -0.0199(19)
C28 0.058(2) 0.0364(19) 0.084(3) -0.0198(17) -0.001(2) 0.0016(16)
C29 0.043(2) 0.0463(19) 0.0481(19) -0.0106(15) 0.0076(16) -0.0060(15)
C30 0.074(3) 0.091(3) 0.100(3) -0.027(2) 0.006(2) -0.032(3)
C31 0.106(4) 0.082(3) 0.194(5) -0.059(3) -0.016(4) -0.006(3)
C32 0.077(4) 0.123(4) 0.103(3) -0.009(3) -0.001(3) 0.003(3)
C33 0.092(4) 0.057(3) 0.149(4) 0.017(3) -0.047(3) -0.034(2)
C34 0.074(3) 0.053(2) 0.057(2) -0.0019(16) 0.0065(19) -0.0193(18)
C35 0.076(3) 0.054(2) 0.064(2) -0.0139(17) 0.0081(19) -0.0231(18)
C36 0.056(2) 0.071(2) 0.052(2) -0.0153(17) 0.0079(17) -0.0255(19)
C37 0.064(3) 0.054(2) 0.063(2) 0.0016(17) 0.0144(19) -0.0142(18)
C38 0.059(3) 0.102(3) 0.075(3) 0.017(2) -0.002(2) -0.018(3)
C39 0.102(4) 0.084(3) 0.109(3) -0.009(2) 0.015(3) -0.051(3)
C40 0.085(3) 0.065(3) 0.097(3) -0.003(2) 0.001(2) -0.001(2)
C41 0.053(3) 0.090(3) 0.079(3) -0.017(2) -0.011(2) -0.009(2)

loop_
_atom_type_symbol
_atom_type_description
_atom_type_scat_dispersion_real
_atom_type_scat_dispersion_imag
_atom_type_scat_source
C C 0.0033 0.0016 'International Tables Vol C Tables 4.2.6.8 and 6.1.1.4'
H H 0.0000 0.0000 'International Tables Vol C Tables 4.2.6.8 and 6.1.1.4'
N N 0.0061 0.0033 'International Tables Vol C Tables 4.2.6.8 and 6.1.1.4'
P P 0.1023 0.0942 'International Tables Vol C Tables 4.2.6.8 and 6.1.1.4'
K K 0.2009 0.2494 'International Tables Vol C Tables 4.2.6.8 and 6.1.1.4'
O O 0.0106 0.0060 'International Tables Vol C Tables 4.2.6.8 and 6.1.1.4'

loop_
_geom_angle_atom_site_label_1
_geom_angle_atom_site_label_2
_geom_angle_atom_site_label_3
_geom_angle
_geom_angle_site_symmetry_1
_geom_angle_site_symmetry_3
O2 K1 O3 94.14(6) . .
O2 K1 N1 160.04(7) . .
O3 K1 N1 91.02(6) . .
O2 K1 C12 148.76(6) . .
O3 K1 C12 102.61(7) . .
N1 K1 C12 46.87(6) . .
O2 K1 C13 122.90(6) . .
O3 K1 C13 123.12(7) . .
N1 K1 C13 68.74(6) . .
C12 K1 C13 27.01(6) . .
O2 K1 P1 97.54(5) . .
O3 K1 P1 100.05(6) . .
N1 K1 P1 62.55(4) . .
C12 K1 P1 105.12(5) . .
C13 K1 P1 113.89(5) . .
O2 K1 C11 161.57(6) . .
O3 K1 C11 104.28(6) . .
N1 K1 C11 23.02(5) . .
C12 K1 C11 26.11(6) . .
C13 K1 C11 45.72(6) . .
P1 K1 C11 79.22(5) . .
O2 K1 C37 22.48(6) . .
O3 K1 C37 75.12(7) . .
N1 K1 C37 146.04(7) . .
C12 K1 C37 165.79(7) . .
C13 K1 C37 144.48(7) . .
P1 K1 C37 89.07(6) . .
C11 K1 C37 168.02(7) . .
O2 K1 C38 107.53(8) . .
O3 K1 C38 22.24(6) . .
N1 K1 C38 72.35(7) . .
C12 K1 C38 97.25(8) . .
C13 K1 C38 123.13(8) . .
P1 K1 C38 80.72(6) . .
C11 K1 C38 89.96(8) . .
C37 K1 C38 85.66(8) . .
O2 K1 C17 144.68(7) . .
O3 K1 C17 81.03(7) . .
N1 K1 C17 55.23(6) . .
C12 K1 C17 23.24(6) . .
C13 K1 C17 43.28(6) . .
P1 K1 C17 117.78(5) . .
C11 K1 C17 42.20(6) . .
C37 K1 C17 146.91(7) . .
C38 K1 C17 80.51(8) . .
O2 K1 C14 107.06(6) . .
O3 K1 C14 112.44(7) . .
N1 K1 C14 88.62(6) . .
C12 K1 C14 42.09(6) . .
C13 K1 C14 23.57(6) . .
P1 K1 C14 136.97(5) . .
C11 K1 C14 66.29(6) . .
C37 K1 C14 125.28(6) . .
C38 K1 C14 122.32(8) . .
C17 K1 C14 46.06(6) . .
O2 K1 P2 109.84(5) . .
O3 K1 P2 152.14(5) . .
N1 K1 P2 71.35(4) . .
C12 K1 P2 49.60(5) . .
C13 K1 P2 30.69(5) . .
P1 K1 P2 90.90(2) . .
C11 K1 P2 52.49(4) . .
C37 K1 P2 131.03(5) . .
C38 K1 P2 142.45(7) . .
C17 K1 P2 71.22(5) . .
C14 K1 P2 47.89(5) . .
O1 K2 P2 99.91(7) . .
O1 K2 P1 86.50(6) . .
P2 K2 P1 94.91(2) . .
O1 K2 C8 155.78(8) . .
P2 K2 C8 97.63(5) . .
P1 K2 C8 75.44(5) . .
O1 K2 P2 101.88(6) . 2_665
P2 K2 P2 97.66(2) . 2_665
P1 K2 P2 163.41(2) . 2_665
C8 K2 P2 92.15(5) . 2_665
O1 K2 C9 176.13(8) . .
P2 K2 C9 83.38(5) . .
P1 K2 C9 95.30(5) . .
C8 K2 C9 23.59(6) . .
P2 K2 C9 75.53(5) 2_665 .
O1 K2 C7 140.77(7) . .
P2 K2 C7 88.91(5) . .
P1 K2 C7 54.53(5) . .
C8 K2 C7 23.31(5) . .
P2 K2 C7 114.81(5) 2_665 .
C9 K2 C7 40.79(6) . .
O1 K2 C10 160.36(8) . .
P2 K2 C10 60.45(4) . .
P1 K2 C10 94.56(5) . .
C8 K2 C10 40.43(6) . .
P2 K2 C10 82.36(5) 2_665 .
C9 K2 C10 23.03(6) . .
C7 K2 C10 46.14(6) . .
O1 K2 K2 106.71(6) . 2_665
P2 K2 K2 50.273(19) . 2_665
P1 K2 K2 143.83(3) . 2_665
C8 K2 K2 97.33(6) . 2_665
P2 K2 K2 47.386(18) 2_665 2_665
C9 K2 K2 73.77(5) . 2_665
C7 K2 K2 108.15(5) . 2_665
C10 K2 K2 62.01(4) . 2_665
O1 K2 K1 98.39(6) . .
P2 K2 K1 50.341(18) . .
P1 K2 K1 44.847(18) . .
C8 K2 K1 80.21(5) . .
P2 K2 K1 144.83(2) 2_665 .
C9 K2 K1 85.28(5) . .
C7 K2 K1 58.74(4) . .
C10 K2 K1 69.55(4) . .
K2 K2 K1 99.23(2) 2_665 .
C1 P1 C18 105.56(12) . .
C1 P1 K1 108.32(9) . .
C18 P1 K1 123.86(8) . .
C1 P1 K2 112.26(8) . .
C18 P1 K2 117.25(8) . .
K1 P1 K2 88.96(2) . .
C13 P2 C24 102.69(12) . .
C13 P2 K2 123.78(8) . .
C24 P2 K2 130.88(9) . .
C13 P2 K2 115.81(8) . 2_665
C24 P2 K2 91.81(8) . 2_665
K2 P2 K2 82.34(2) . 2_665
C13 P2 K1 59.63(8) . .
C24 P2 K1 108.95(8) . .
K2 P2 K1 84.69(2) . .
K2 P2 K1 159.21(2) 2_665 .
C30 O1 C33 105.9(3) . .
C30 O1 K2 129.8(2) . .
C33 O1 K2 115.3(2) . .
C34 O2 C37 109.54(19) . .
C34 O2 K1 137.69(16) . .
C37 O2 K1 111.86(14) . .
C38 O3 C41 107.2(2) . .
C38 O3 K1 111.93(18) . .
C41 O3 K1 124.0(2) . .
C7 N1 C11 118.4(2) . .
C7 N1 K1 134.61(17) . .
C11 N1 K1 96.38(13) . .
C6 C1 C2 114.7(2) . .
C6 C1 P1 119.5(2) . .
C2 C1 P1 125.7(2) . .
C3 C2 C1 123.4(3) . .
C2 C3 C4 120.4(3) . .
C5 C4 C3 118.7(3) . .
C6 C5 C4 121.4(3) . .
C5 C6 C1 121.3(2) . .
C5 C6 C7 117.0(2) . .
C1 C6 C7 121.7(2) . .
N1 C7 C8 121.1(2) . .
N1 C7 C6 117.6(2) . .
C8 C7 C6 121.3(2) . .
N1 C7 K2 84.77(13) . .
C8 C7 K2 73.39(14) . .
C6 C7 K2 114.78(16) . .
C7 C8 C9 119.9(2) . .
C7 C8 K2 83.30(13) . .
C9 C8 K2 79.26(14) . .
C10 C9 C8 119.0(2) . .
C10 C9 K2 83.79(15) . .
C8 C9 K2 77.16(15) . .
C11 C10 C9 118.5(3) . .
C11 C10 K2 83.06(15) . .
C9 C10 K2 73.18(16) . .
N1 C11 C10 123.0(2) . .
N1 C11 C12 114.9(2) . .
C10 C11 C12 122.0(2) . .
N1 C11 K1 60.60(12) . .
C10 C11 K1 153.45(16) . .
C12 C11 K1 63.02(12) . .
C17 C12 C13 121.0(2) . .
C17 C12 C11 118.7(2) . .
C13 C12 C11 120.0(2) . .
C17 C12 K1 96.82(15) . .
C13 C12 K1 76.83(13) . .
C11 C12 K1 90.87(15) . .
C12 C13 C14 115.1(2) . .
C12 C13 P2 119.54(18) . .
C14 C13 P2 124.92(19) . .
C12 C13 K1 76.16(13) . .
C14 C13 K1 96.84(15) . .
P2 C13 K1 89.67(10) . .
C15 C14 C13 122.8(2) . .
C15 C14 K1 96.38(16) . .
C13 C14 K1 59.58(13) . .
C16 C15 C14 121.1(2) . .
C15 C16 C17 118.2(3) . .
C16 C17 C12 121.7(2) . .
C16 C17 K1 97.71(16) . .
C12 C17 K1 59.93(14) . .
C23 C18 C19 116.0(2) . .
C23 C18 P1 117.1(2) . .
C19 C18 P1 126.6(2) . .
C18 C19 C20 121.8(2) . .
C21 C20 C19 120.9(3) . .
C20 C21 C22 119.1(3) . .
C21 C22 C23 119.8(3) . .
C18 C23 C22 122.4(3) . .
C29 C24 C25 116.6(2) . .
C29 C24 P2 120.8(2) . .
C25 C24 P2 122.3(2) . .
C26 C25 C24 122.2(3) . .
C25 C26 C27 119.9(3) . .
C28 C27 C26 119.9(3) . .
C27 C28 C29 120.2(3) . .
C28 C29 C24 121.2(3) . .
O1 C30 C31 104.4(3) . .
C32 C31 C30 104.5(4) . .
C31 C32 C33 104.2(4) . .
C32 C33 O1 106.8(3) . .
O2 C34 C35 106.0(2) . .
C36 C35 C34 103.2(2) . .
C37 C36 C35 101.3(3) . .
O2 C37 C36 106.8(2) . .
O2 C37 K1 45.66(12) . .
C36 C37 K1 145.1(2) . .
O3 C38 C39 103.8(3) . .
O3 C38 K1 45.83(14) . .
C39 C38 K1 109.7(2) . .
C38 C39 C40 105.1(3) . .
C41 C40 C39 104.3(3) . .
O3 C41 C40 107.6(3) . .

loop_
_geom_bond_atom_site_label_1
_geom_bond_atom_site_label_2
_geom_bond_distance
_geom_bond_site_symmetry_2
K1 O2 2.6634(18) .
K1 O3 2.705(2) .
K1 N1 2.9943(19) .
K1 C12 3.044(2) .
K1 C13 3.053(2) .
K1 P1 3.2276(10) .
K1 C11 3.416(2) .
K1 C37 3.456(3) .
K1 C38 3.498(3) .
K1 C17 3.493(3) .
K1 C14 3.515(3) .
K1 P2 3.5380(10) .
K2 O1 2.659(2) .
K2 P2 3.2479(11) .
K2 P1 3.3030(10) .
K2 C8 3.369(2) .
K2 P2 3.3943(10) 2_665
K2 C9 3.395(3) .
K2 C7 3.491(2) .
K2 C10 3.526(3) .
K2 K2 4.3739(13) 2_665
P1 C1 1.802(3) .
P1 C18 1.826(3) .
P2 C13 1.806(3) .
P2 C24 1.840(2) .
P2 K2 3.3943(10) 2_665
O1 C30 1.395(3) .
O1 C33 1.470(5) .
O2 C34 1.424(3) .
O2 C37 1.424(3) .
O3 C38 1.427(3) .
O3 C41 1.414(4) .
N1 C7 1.362(3) .
N1 C11 1.344(3) .
C1 C6 1.431(4) .
C1 C2 1.411(3) .
C2 C3 1.367(3) .
C3 C4 1.390(4) .
C4 C5 1.375(4) .
C5 C6 1.386(3) .
C6 C7 1.489(3) .
C7 C8 1.391(3) .
C8 C9 1.383(4) .
C9 C10 1.387(3) .
C10 C11 1.390(3) .
C11 C12 1.503(3) .
C12 C17 1.388(3) .
C12 C13 1.424(3) .
C13 C14 1.416(3) .
C14 C15 1.373(4) .
C15 C16 1.375(3) .
C16 C17 1.388(3) .
C18 C23 1.394(3) .
C18 C19 1.401(4) .
C19 C20 1.376(4) .
C20 C21 1.375(4) .
C21 C22 1.379(4) .
C22 C23 1.386(4) .
C24 C29 1.394(4) .
C24 C25 1.390(4) .
C25 C26 1.379(3) .
C26 C27 1.372(4) .
C27 C28 1.364(4) .
C28 C29 1.392(3) .
C30 C31 1.471(5) .
C31 C32 1.427(5) .
C32 C33 1.467(5) .
C34 C35 1.517(4) .
C35 C36 1.509(3) .
C36 C37 1.502(4) .
C38 C39 1.484(5) .
C39 C40 1.494(5) .
C40 C41 1.490(4) .
